data_7235498
loop_
_publ_author_name
'White, Nicholas G.'
'Lovett, Henry G.'
'Beer, Paul D.'

_publ_section_title
;
 Bis-triazolium containing macrocycles, pseudorotaxanes and interlocked
 structures for anion recognition
;
_journal_issue 24
_journal_name_full 'RSC Advances'
_journal_page_first 12133
_journal_paper_doi 10.1039/C4RA00615A
_journal_volume 4
_journal_year 2014
_chemical_compound_source synthesized
_chemical_formula_moiety 'C33 H37 N7 O7, C H Cl3'
_chemical_formula_sum 'C34 H38 Cl3 N7 O7'
_chemical_formula_weight 763.08
_space_group_IT_number 2
_space_group_name_Hall '-P 1'
_space_group_name_H-M_alt 'P -1'
_symmetry_cell_setting triclinic
_symmetry_space_group_name_Hall '-P 1'
_symmetry_space_group_name_H-M 'P -1'
_atom_sites_solution_hydrogens geom
_atom_sites_solution_primary direct
_cell_angle_alpha 103.541(3)
_cell_angle_beta 97.069(3)
_cell_angle_gamma 103.083(2)
_cell_formula_units_Z 2
_cell_length_a 10.3622(5)
_cell_length_b 13.2701(7)
_cell_length_c 14.1184(8)
_cell_measurement_reflns_used 6524
_cell_measurement_temperature 150
_cell_measurement_theta_max 26
_cell_measurement_theta_min 5
_cell_volume 1806.37(17)
_computing_cell_refinement 'DENZO/SCALEPACK (Otwinowski & Minor, 1997)'
_computing_data_collection 'COLLECT (Nonius, 2001).'
_computing_data_reduction 'DENZO/SCALEPACK (Otwinowski & Minor, 1997)'
_computing_publication_material 'CRYSTALS (Betteridge et al., 2003)'
_computing_structure_refinement 'CRYSTALS (Betteridge et al., 2003)'
_computing_structure_solution 'SIR92 (Altomare et al., 1994)'
_diffrn_ambient_temperature 150
_diffrn_measured_fraction_theta_full 0.965
_diffrn_measured_fraction_theta_max 0.957
_diffrn_measurement_device Area
_diffrn_measurement_device_type 'Nonius KappaCCD'
_diffrn_measurement_method \w
_diffrn_radiation_monochromator graphite
_diffrn_radiation_type 'Mo K\a'
_diffrn_radiation_wavelength 0.71073
_diffrn_reflns_av_R_equivalents 0.107
_diffrn_reflns_limit_h_max 12
_diffrn_reflns_limit_h_min -12
_diffrn_reflns_limit_k_max 16
_diffrn_reflns_limit_k_min -16
_diffrn_reflns_limit_l_max 17
_diffrn_reflns_limit_l_min -16
_diffrn_reflns_number 23266
_diffrn_reflns_theta_full 25.378
_diffrn_reflns_theta_max 26.163
_diffrn_reflns_theta_min 5.311
_diffrn_standards_number 0
_exptl_absorpt_coefficient_mu 0.311
_exptl_absorpt_correction_T_max 1.00
_exptl_absorpt_correction_T_min 0.846
_exptl_absorpt_correction_type multi-scan
_exptl_absorpt_process_details 'DENZO/SCALEPACK (Otwinowski & Minor, 1997)'
_exptl_crystal_colour colourless
_exptl_crystal_density_diffrn 1.403
_exptl_crystal_density_method 'not measured'
_exptl_crystal_description prism
_exptl_crystal_F_000 796
_exptl_crystal_size_max 0.420
_exptl_crystal_size_mid 0.140
_exptl_crystal_size_min 0.080
_refine_diff_density_max 0.60
_refine_diff_density_min -0.59
_refine_ls_extinction_method None
_refine_ls_goodness_of_fit_ref 0.9907
_refine_ls_hydrogen_treatment constr
_refine_ls_matrix_type full
_refine_ls_number_parameters 460
_refine_ls_number_reflns 5283
_refine_ls_number_restraints 0
_refine_ls_R_factor_all 0.1332
_refine_ls_R_factor_gt 0.0808
_refine_ls_shift/su_max 0.0001564
_refine_ls_shift/su_mean 0.0000138
_refine_ls_structure_factor_coef Fsqd
_refine_ls_weighting_details
;
 Method, part 1, Chebychev polynomial, (Watkin, 1994, Prince, 1982) 
 [weight] = 1.0/[A~0~*T~0~(x)+A~1~*T~1~(x) ... +A~n-1~]*T~n-1~(x)] 
 where A~i~ are the Chebychev coefficients listed below and x= Fcalc/Fmax 
 Method = Robust Weighting (Prince, 1982) 
 W = [weight] * [1-(deltaF/6*sigmaF)^2^]^2^ 
 A~i~ are: 
 15.7 20.7 9.66 2.19 
;
_refine_ls_weighting_scheme calc
_refine_ls_wR_factor_all 0.2184
_refine_ls_wR_factor_gt 0.1773
_refine_ls_wR_factor_ref 0.2162
_reflns_limit_h_max 12
_reflns_limit_h_min -12
_reflns_limit_k_max 16
_reflns_limit_k_min -16
_reflns_limit_l_max 17
_reflns_limit_l_min 0
_reflns_number_gt 3318
_reflns_number_total 6927
_reflns_threshold_expression I>2.0\s(I)
_oxford_diffrn_Wilson_B_factor 4.06
_oxford_diffrn_Wilson_scale 6.22
_oxford_refine_ls_r_factor_ref 0.1326
_oxford_refine_ls_scale 0.4646(15)
_oxford_reflns_number_all 5292
_oxford_reflns_threshold_expression_ref I>-3.0\s(I)
_cod_data_source_file c4ra00615a2.cif
_cod_data_source_block pyridylmacrocycleS1
_cod_depositor_comments
;
The following automatic conversions were performed:

data item '_symmetry_cell_setting' value 'Triclinic' was changed to
'triclinic' in accordance with the
/home/saulius/struct/COD-crude-data/automatic-downloads/DataCite-retrospective/RSC/depositions/lib/dictionaries/cif_core.dic
dictionary named 'cif_core.dic' version 2.4.2 last updated on
2011-04-26.

Automatic conversion script
Id: cif_fix_values 6909 2019-04-08 15:41:33Z antanas 
;
_cod_original_sg_symbol_H-M 'P -1 '
_cod_database_code 7235498

loop_
_symmetry_equiv_pos_as_xyz
x,y,z
-x,-y,-z

loop_
_atom_site_label
_atom_site_type_symbol
_atom_site_fract_x
_atom_site_fract_y
_atom_site_fract_z
_atom_site_U_iso_or_equiv
_atom_site_occupancy
_atom_site_adp_type
_atom_site_refinement_flags_posn
Cl1 Cl 0.0368(2) 0.15913(18) 0.07713(18) 0.0930 1.0000 Uani .
C2 C 0.0782(8) 0.2937(6) 0.1506(6) 0.0758 1.0000 Uani .
Cl3 Cl -0.0202(3) 0.30562(19) 0.24177(16) 0.0923 1.0000 Uani .
Cl4 Cl 0.0553(3) 0.3775(2) 0.07412(19) 0.1031 1.0000 Uani .
H21 H 0.1730 0.3150 0.1844 0.0900 1.0000 Uiso R
O5 O 0.6012(4) -0.1703(3) 0.4450(3) 0.0490 1.0000 Uani .
C6 C 0.5990(6) -0.1714(5) 0.3432(4) 0.0469 1.0000 Uani .
C7 C 0.7340(6) -0.1737(5) 0.3181(4) 0.0471 1.0000 Uani .
N8 N 0.7266(5) -0.1698(4) 0.2150(3) 0.0425 1.0000 Uani .
N9 N 0.6955(5) -0.2619(4) 0.1420(4) 0.0477 1.0000 Uani .
N10 N 0.6753(5) -0.2372(4) 0.0582(3) 0.0478 1.0000 Uani .
C11 C 0.6915(5) -0.1294(4) 0.0773(4) 0.0376 1.0000 Uani .
C12 C 0.7244(6) -0.0858(5) 0.1779(4) 0.0430 1.0000 Uani .
C13 C 0.6656(5) -0.0782(4) -0.0024(4) 0.0389 1.0000 Uani .
C14 C 0.6802(5) 0.0327(4) 0.0178(4) 0.0382 1.0000 Uani .
C15 C 0.6481(5) 0.0746(4) -0.0616(4) 0.0394 1.0000 Uani .
C16 C 0.6598(5) 0.1909(5) -0.0453(4) 0.0411 1.0000 Uani .
N17 N 0.6467(5) 0.2350(4) -0.1225(4) 0.0520 1.0000 Uani .
N18 N 0.6585(5) 0.3378(4) -0.0867(4) 0.0555 1.0000 Uani .
N19 N 0.6762(5) 0.3584(4) 0.0123(4) 0.0498 1.0000 Uani .
C20 C 0.6758(6) 0.2690(5) 0.0413(5) 0.0466 1.0000 Uani .
C21 C 0.6887(7) 0.4662(5) 0.0739(5) 0.0562 1.0000 Uani .
C22 C 0.5688(7) 0.4772(5) 0.1205(5) 0.0559 1.0000 Uani .
O23 O 0.5637(5) 0.4163(3) 0.1917(3) 0.0579 1.0000 Uani .
C24 C 0.4780(7) 0.4336(5) 0.2584(5) 0.0533 1.0000 Uani .
C25 C 0.4738(7) 0.3707(5) 0.3242(5) 0.0589 1.0000 Uani .
C26 C 0.3955(7) 0.3835(5) 0.3987(5) 0.0594 1.0000 Uani .
C27 C 0.3221(7) 0.4586(5) 0.4036(5) 0.0562 1.0000 Uani .
O28 O 0.2409(5) 0.4771(4) 0.4738(4) 0.0697 1.0000 Uani .
C29 C 0.2296(7) 0.4119(5) 0.5403(5) 0.0579 1.0000 Uani .
C30 C 0.1287(8) 0.4405(6) 0.5993(5) 0.0682 1.0000 Uani .
O31 O 0.1132(4) 0.3769(3) 0.6666(3) 0.0592 1.0000 Uani .
C32 C 0.0016(7) 0.3840(5) 0.7138(5) 0.0557 1.0000 Uani .
C33 C -0.0071(7) 0.3186(5) 0.7865(5) 0.0568 1.0000 Uani .
O34 O -0.0425(4) 0.2091(3) 0.7354(3) 0.0514 1.0000 Uani .
C35 C -0.0591(6) 0.1408(5) 0.7992(4) 0.0528 1.0000 Uani .
C36 C -0.1138(6) 0.0261(5) 0.7373(5) 0.0519 1.0000 Uani .
O37 O -0.0203(4) -0.0005(3) 0.6771(3) 0.0522 1.0000 Uani .
C38 C -0.0674(6) -0.1073(5) 0.6139(5) 0.0531 1.0000 Uani .
C39 C 0.0320(6) -0.1265(5) 0.5495(5) 0.0509 1.0000 Uani .
O40 O 0.1535(4) -0.1266(3) 0.6104(3) 0.0508 1.0000 Uani .
C41 C 0.2601(6) -0.1380(4) 0.5628(4) 0.0432 1.0000 Uani .
C42 C 0.3780(6) -0.1386(5) 0.6218(4) 0.0459 1.0000 Uani .
C43 C 0.4896(6) -0.1490(5) 0.5803(4) 0.0436 1.0000 Uani .
C44 C 0.4859(6) -0.1594(4) 0.4801(4) 0.0428 1.0000 Uani .
C45 C 0.3685(6) -0.1593(5) 0.4208(4) 0.0478 1.0000 Uani .
C46 C 0.2558(6) -0.1485(5) 0.4635(4) 0.0523 1.0000 Uani .
C47 C 0.3269(7) 0.5205(5) 0.3371(5) 0.0629 1.0000 Uani .
C48 C 0.4032(7) 0.5075(5) 0.2643(5) 0.0602 1.0000 Uani .
C49 C 0.6032(6) 0.0050(5) -0.1548(4) 0.0466 1.0000 Uani .
N50 N 0.5881(5) -0.1004(4) -0.1752(3) 0.0514 1.0000 Uani .
C51 C 0.6203(6) -0.1404(5) -0.1001(4) 0.0473 1.0000 Uani .
H62 H 0.5805 -0.1045 0.3356 0.0628 1.0000 Uiso R
H61 H 0.5294 -0.2318 0.2990 0.0624 1.0000 Uiso R
H72 H 0.8039 -0.1127 0.3621 0.0561 1.0000 Uiso R
H71 H 0.7542 -0.2403 0.3250 0.0565 1.0000 Uiso R
H121 H 0.7438 -0.0146 0.2128 0.0519 1.0000 Uiso R
H141 H 0.7112 0.0780 0.0824 0.0475 1.0000 Uiso R
H201 H 0.6829 0.2617 0.1058 0.0564 1.0000 Uiso R
H211 H 0.7019 0.5150 0.0328 0.0653 1.0000 Uiso R
H212 H 0.7669 0.4870 0.1276 0.0652 1.0000 Uiso R
H222 H 0.5766 0.5527 0.1529 0.0754 1.0000 Uiso R
H221 H 0.4860 0.4473 0.0707 0.0754 1.0000 Uiso R
H251 H 0.5262 0.3197 0.3198 0.0711 1.0000 Uiso R
H261 H 0.3936 0.3413 0.4433 0.0723 1.0000 Uiso R
H292 H 0.3172 0.4259 0.5815 0.0706 1.0000 Uiso R
H291 H 0.1989 0.3369 0.5051 0.0702 1.0000 Uiso R
H302 H 0.1586 0.5169 0.6337 0.0870 1.0000 Uiso R
H301 H 0.0432 0.4263 0.5568 0.0872 1.0000 Uiso R
H321 H 0.0116 0.4599 0.7488 0.0694 1.0000 Uiso R
H322 H -0.0823 0.3564 0.6640 0.0694 1.0000 Uiso R
H332 H -0.0764 0.3330 0.8247 0.0738 1.0000 Uiso R
H331 H 0.0806 0.3378 0.8309 0.0732 1.0000 Uiso R
H352 H -0.1227 0.1594 0.8407 0.0640 1.0000 Uiso R
H351 H 0.0281 0.1486 0.8419 0.0641 1.0000 Uiso R
H362 H -0.2004 0.0182 0.6964 0.0581 1.0000 Uiso R
H361 H -0.1284 -0.0210 0.7807 0.0577 1.0000 Uiso R
H382 H -0.1524 -0.1140 0.5722 0.0605 1.0000 Uiso R
H381 H -0.0810 -0.1590 0.6535 0.0599 1.0000 Uiso R
H391 H 0.0513 -0.0705 0.5160 0.0640 1.0000 Uiso R
H392 H -0.0043 -0.1937 0.4992 0.0642 1.0000 Uiso R
H421 H 0.3796 -0.1329 0.6888 0.0503 1.0000 Uiso R
H431 H 0.5675 -0.1478 0.6202 0.0563 1.0000 Uiso R
H451 H 0.3631 -0.1681 0.3537 0.0581 1.0000 Uiso R
H461 H 0.1779 -0.1461 0.4229 0.0609 1.0000 Uiso R
H471 H 0.2788 0.5727 0.3434 0.0770 1.0000 Uiso R
H481 H 0.4036 0.5484 0.2193 0.0700 1.0000 Uiso R
H491 H 0.5822 0.0340 -0.2076 0.0543 1.0000 Uiso R
H511 H 0.6120 -0.2140 -0.1131 0.0550 1.0000 Uiso R

loop_
_atom_site_aniso_label
_atom_site_aniso_U_11
_atom_site_aniso_U_22
_atom_site_aniso_U_33
_atom_site_aniso_U_23
_atom_site_aniso_U_13
_atom_site_aniso_U_12
Cl1 0.0889(15) 0.0870(15) 0.1061(17) 0.0190(12) 0.0275(13) 0.0315(12)
C2 0.056(4) 0.074(5) 0.097(6) 0.029(4) 0.012(4) 0.012(4)
Cl3 0.1198(18) 0.1021(16) 0.0744(13) 0.0371(12) 0.0304(12) 0.0475(14)
Cl4 0.126(2) 0.1065(17) 0.1021(17) 0.0568(14) 0.0462(15) 0.0371(15)
O5 0.047(2) 0.064(3) 0.042(2) 0.0221(19) 0.0081(18) 0.0183(19)
C6 0.050(4) 0.054(4) 0.045(3) 0.022(3) 0.013(3) 0.019(3)
C7 0.050(3) 0.056(4) 0.038(3) 0.019(3) 0.005(3) 0.015(3)
N8 0.051(3) 0.043(3) 0.039(3) 0.018(2) 0.010(2) 0.017(2)
N9 0.055(3) 0.040(3) 0.048(3) 0.017(2) 0.005(2) 0.011(2)
N10 0.059(3) 0.042(3) 0.045(3) 0.015(2) 0.007(2) 0.016(2)
C11 0.034(3) 0.040(3) 0.041(3) 0.014(2) 0.008(2) 0.010(2)
C12 0.044(3) 0.040(3) 0.049(3) 0.019(3) 0.008(3) 0.013(3)
C13 0.035(3) 0.046(3) 0.039(3) 0.018(3) 0.010(2) 0.011(2)
C14 0.037(3) 0.041(3) 0.040(3) 0.014(2) 0.008(2) 0.013(2)
C15 0.033(3) 0.046(3) 0.043(3) 0.018(3) 0.008(2) 0.012(2)
C16 0.034(3) 0.051(3) 0.044(3) 0.023(3) 0.011(2) 0.011(2)
N17 0.061(3) 0.053(3) 0.054(3) 0.029(3) 0.017(2) 0.022(3)
N18 0.063(3) 0.058(3) 0.059(3) 0.033(3) 0.018(3) 0.022(3)
N19 0.048(3) 0.045(3) 0.059(3) 0.022(2) 0.010(2) 0.010(2)
C20 0.047(3) 0.045(3) 0.054(4) 0.027(3) 0.011(3) 0.012(3)
C21 0.058(4) 0.043(3) 0.067(4) 0.021(3) 0.007(3) 0.008(3)
C22 0.072(4) 0.043(3) 0.062(4) 0.027(3) 0.019(3) 0.018(3)
O23 0.084(3) 0.042(2) 0.058(3) 0.024(2) 0.019(2) 0.022(2)
C24 0.065(4) 0.043(3) 0.049(4) 0.010(3) 0.008(3) 0.012(3)
C25 0.082(5) 0.044(3) 0.063(4) 0.027(3) 0.020(4) 0.024(3)
C26 0.083(5) 0.043(3) 0.061(4) 0.022(3) 0.022(4) 0.023(3)
C27 0.072(4) 0.049(4) 0.051(4) 0.018(3) 0.014(3) 0.017(3)
O28 0.091(4) 0.062(3) 0.078(3) 0.037(3) 0.036(3) 0.035(3)
C29 0.072(4) 0.052(4) 0.054(4) 0.022(3) 0.012(3) 0.017(3)
C30 0.090(5) 0.060(4) 0.067(4) 0.030(4) 0.020(4) 0.029(4)
O31 0.066(3) 0.056(3) 0.066(3) 0.027(2) 0.020(2) 0.022(2)
C32 0.061(4) 0.056(4) 0.060(4) 0.021(3) 0.016(3) 0.026(3)
C33 0.062(4) 0.053(4) 0.058(4) 0.012(3) 0.016(3) 0.020(3)
O34 0.060(3) 0.051(2) 0.041(2) 0.0137(19) 0.0038(19) 0.011(2)
C35 0.050(4) 0.065(4) 0.048(3) 0.017(3) 0.015(3) 0.017(3)
C36 0.044(3) 0.059(4) 0.061(4) 0.023(3) 0.021(3) 0.016(3)
O37 0.047(2) 0.050(2) 0.060(3) 0.014(2) 0.014(2) 0.0134(19)
C38 0.047(4) 0.046(4) 0.061(4) 0.014(3) 0.004(3) 0.006(3)
C39 0.046(3) 0.045(3) 0.055(4) 0.008(3) -0.001(3) 0.011(3)
O40 0.050(2) 0.064(3) 0.043(2) 0.0161(19) 0.0060(19) 0.025(2)
C41 0.040(3) 0.046(3) 0.047(3) 0.017(3) 0.010(3) 0.013(3)
C42 0.054(4) 0.049(3) 0.038(3) 0.015(3) 0.005(3) 0.020(3)
C43 0.043(3) 0.050(3) 0.041(3) 0.016(3) 0.003(3) 0.017(3)
C44 0.046(3) 0.043(3) 0.042(3) 0.014(2) 0.003(3) 0.016(3)
C45 0.055(4) 0.057(4) 0.033(3) 0.016(3) 0.003(3) 0.017(3)
C46 0.052(4) 0.065(4) 0.042(3) 0.017(3) 0.002(3) 0.020(3)
C47 0.078(5) 0.056(4) 0.066(4) 0.027(3) 0.017(4) 0.029(4)
C48 0.074(5) 0.051(4) 0.066(4) 0.031(3) 0.015(4) 0.022(3)
C49 0.049(3) 0.051(4) 0.043(3) 0.022(3) 0.007(3) 0.013(3)
N50 0.060(3) 0.051(3) 0.042(3) 0.014(2) 0.003(2) 0.014(2)
C51 0.051(4) 0.048(3) 0.040(3) 0.011(3) 0.003(3) 0.011(3)

loop_
_atom_type_symbol
_atom_type_scat_dispersion_real
_atom_type_scat_dispersion_imag
_atom_type_scat_Cromer_Mann_a1
_atom_type_scat_Cromer_Mann_b1
_atom_type_scat_Cromer_Mann_a2
_atom_type_scat_Cromer_Mann_b2
_atom_type_scat_Cromer_Mann_a3
_atom_type_scat_Cromer_Mann_b3
_atom_type_scat_Cromer_Mann_a4
_atom_type_scat_Cromer_Mann_b4
_atom_type_scat_Cromer_Mann_c
_atom_type_scat_source
C 0.0033 0.0016 2.3100 20.8439 1.0200 10.2075 1.5886 0.5687 0.8650 51.6512 0.2156 'International Tables Vol C 4.2.6.8 and 6.1.1.4'
H 0.0000 0.0000 0.4930 10.5109 0.3229 26.1257 0.1402 3.1424 0.0408 57.7998 0.0030 'International Tables Vol C 4.2.6.8 and 6.1.1.4'
N 0.0061 0.0033 12.2126 0.0057 3.1322 9.8933 2.0125 28.9975 1.1663 0.5826 -11.5290 'International Tables Vol C 4.2.6.8 and 6.1.1.4'
O 0.0106 0.0060 3.0485 13.2771 2.2868 5.7011 1.5463 0.3239 0.8670 32.9089 0.2508 'International Tables Vol C 4.2.6.8 and 6.1.1.4'
Cl 0.1484 0.1585 11.4604 0.0104 7.1964 1.1662 6.2556 18.5194 1.6455 47.7784 -9.5574 'International Tables Vol C 4.2.6.8 and 6.1.1.4'

loop_
_geom_angle_atom_site_label_1
_geom_angle_atom_site_label_2
_geom_angle_atom_site_label_3
_geom_angle
_geom_angle_publ_flag
Cl1 C2 Cl3 110.2(4) yes
Cl1 C2 Cl4 109.2(5) yes
Cl3 C2 Cl4 111.1(4) yes
Cl1 C2 H21 109.5 no
Cl3 C2 H21 107.3 no
Cl4 C2 H21 109.4 no
C6 O5 C44 115.7(4) yes
O5 C6 C7 109.7(5) yes
O5 C6 H62 107.2 no
C7 C6 H62 108.3 no
O5 C6 H61 111.9 no
C7 C6 H61 110.7 no
H62 C6 H61 109.0 no
C6 C7 N8 106.9(5) yes
C6 C7 H72 110.6 no
N8 C7 H72 110.9 no
C6 C7 H71 109.4 no
N8 C7 H71 109.9 no
H72 C7 H71 109.0 no
C7 N8 N9 119.6(4) yes
C7 N8 C12 128.4(5) yes
N9 N8 C12 110.9(4) yes
N8 N9 N10 107.2(4) yes
N9 N10 C11 109.0(4) yes
N10 C11 C12 108.3(5) yes
N10 C11 C13 121.7(5) yes
C12 C11 C13 129.9(5) yes
C11 C12 N8 104.6(5) yes
C11 C12 H121 128.3 no
N8 C12 H121 127.1 no
C11 C13 C14 121.5(5) yes
C11 C13 C51 120.2(5) yes
C14 C13 C51 118.2(5) yes
C13 C14 C15 118.1(5) yes
C13 C14 H141 121.3 no
C15 C14 H141 120.6 no
C14 C15 C16 120.8(5) yes
C14 C15 C49 118.5(5) yes
C16 C15 C49 120.7(5) yes
C15 C16 N17 121.4(5) yes
C15 C16 C20 129.6(5) yes
N17 C16 C20 108.8(5) yes
C16 N17 N18 108.3(5) yes
N17 N18 N19 107.5(4) yes
N18 N19 C20 111.2(5) yes
N18 N19 C21 120.7(5) yes
C20 N19 C21 128.1(5) yes
C16 C20 N19 104.2(5) yes
C16 C20 H201 128.1 no
N19 C20 H201 127.7 no
N19 C21 C22 114.1(5) yes
N19 C21 H211 108.0 no
C22 C21 H211 108.6 no
N19 C21 H212 109.6 no
C22 C21 H212 107.3 no
H211 C21 H212 109.2 no
C21 C22 O23 107.3(5) yes
C21 C22 H222 110.8 no
O23 C22 H222 110.2 no
C21 C22 H221 110.4 no
O23 C22 H221 108.4 no
H222 C22 H221 109.8 no
C22 O23 C24 116.7(5) yes
O23 C24 C25 114.6(6) yes
O23 C24 C48 125.4(6) yes
C25 C24 C48 120.0(6) yes
C24 C25 C26 120.4(6) yes
C24 C25 H251 119.5 no
C26 C25 H251 120.1 no
C25 C26 C27 118.6(6) yes
C25 C26 H261 120.1 no
C27 C26 H261 121.2 no
C26 C27 O28 123.3(5) yes
C26 C27 C47 120.3(6) yes
O28 C27 C47 116.4(6) yes
C27 O28 C29 117.7(5) yes
O28 C29 C30 106.7(5) yes
O28 C29 H292 108.8 no
C30 C29 H292 112.0 no
O28 C29 H291 111.1 no
C30 C29 H291 109.0 no
H292 C29 H291 109.3 no
C29 C30 O31 108.8(5) yes
C29 C30 H302 108.9 no
O31 C30 H302 111.5 no
C29 C30 H301 110.3 no
O31 C30 H301 108.5 no
H302 C30 H301 108.7 no
C30 O31 C32 113.0(5) yes
O31 C32 C33 110.8(5) yes
O31 C32 H321 109.2 no
C33 C32 H321 109.2 no
O31 C32 H322 109.7 no
C33 C32 H322 108.1 no
H321 C32 H322 109.8 no
C32 C33 O34 109.4(5) yes
C32 C33 H332 109.1 no
O34 C33 H332 109.1 no
C32 C33 H331 109.3 no
O34 C33 H331 109.9 no
H332 C33 H331 110.1 no
C33 O34 C35 113.0(4) yes
O34 C35 C36 109.0(5) yes
O34 C35 H352 109.2 no
C36 C35 H352 109.2 no
O34 C35 H351 110.9 no
C36 C35 H351 109.4 no
H352 C35 H351 109.2 no
C35 C36 O37 108.9(5) yes
C35 C36 H362 109.3 no
O37 C36 H362 110.6 no
C35 C36 H361 109.4 no
O37 C36 H361 110.6 no
H362 C36 H361 108.1 no
C36 O37 C38 112.0(4) yes
O37 C38 C39 108.6(5) yes
O37 C38 H382 108.8 no
C39 C38 H382 108.5 no
O37 C38 H381 110.2 no
C39 C38 H381 111.2 no
H382 C38 H381 109.4 no
C38 C39 O40 108.4(5) yes
C38 C39 H391 110.2 no
O40 C39 H391 109.6 no
C38 C39 H392 110.0 no
O40 C39 H392 111.2 no
H391 C39 H392 107.4 no
C39 O40 C41 116.2(4) yes
O40 C41 C42 116.2(5) yes
O40 C41 C46 124.2(5) yes
C42 C41 C46 119.6(5) yes
C41 C42 C43 120.0(5) yes
C41 C42 H421 119.1 no
C43 C42 H421 120.9 no
C42 C43 C44 120.7(5) yes
C42 C43 H431 119.3 no
C44 C43 H431 120.0 no
C43 C44 O5 116.7(5) yes
C43 C44 C45 119.6(5) yes
O5 C44 C45 123.6(5) yes
C44 C45 C46 119.3(5) yes
C44 C45 H451 121.0 no
C46 C45 H451 119.6 no
C45 C46 C41 120.8(5) yes
C45 C46 H461 118.4 no
C41 C46 H461 120.8 no
C27 C47 C48 120.9(6) yes
C27 C47 H471 118.8 no
C48 C47 H471 120.3 no
C47 C48 C24 119.8(6) yes
C47 C48 H481 119.8 no
C24 C48 H481 120.5 no
C15 C49 N50 124.2(5) yes
C15 C49 H491 117.8 no
N50 C49 H491 117.9 no
C49 N50 C51 117.5(5) yes
C13 C51 N50 123.5(5) yes
C13 C51 H511 117.7 no
N50 C51 H511 118.8 no

loop_
_geom_bond_atom_site_label_1
_geom_bond_atom_site_label_2
_geom_bond_distance
_geom_bond_publ_flag
Cl1 C2 1.767(8) yes
C2 Cl3 1.739(8) yes
C2 Cl4 1.755(8) yes
C2 H21 0.984 no
O5 C6 1.430(7) yes
O5 C44 1.374(7) yes
C6 C7 1.490(8) yes
C6 H62 0.977 no
C6 H61 0.972 no
C7 N8 1.461(7) yes
C7 H72 0.976 no
C7 H71 0.978 no
N8 N9 1.345(6) yes
N8 C12 1.343(7) yes
N9 N10 1.306(6) yes
N10 C11 1.359(7) yes
C11 C12 1.369(8) yes
C11 C13 1.471(7) yes
C12 H121 0.920 no
C13 C14 1.400(7) yes
C13 C51 1.392(8) yes
C14 C15 1.400(7) yes
C14 H141 0.938 no
C15 C16 1.480(8) yes
C15 C49 1.374(8) yes
C16 N17 1.360(7) yes
C16 C20 1.369(8) yes
N17 N18 1.310(7) yes
N18 N19 1.340(7) yes
N19 C20 1.343(7) yes
N19 C21 1.458(8) yes
C20 H201 0.933 no
C21 C22 1.495(9) yes
C21 H211 0.964 no
C21 H212 0.979 no
C22 O23 1.429(7) yes
C22 H222 0.979 no
C22 H221 0.977 no
O23 C24 1.387(8) yes
C24 C25 1.385(9) yes
C24 C48 1.375(9) yes
C25 C26 1.407(9) yes
C25 H251 0.954 no
C26 C27 1.379(9) yes
C26 H261 0.935 no
C27 O28 1.391(8) yes
C27 C47 1.383(9) yes
O28 C29 1.416(7) yes
C29 C30 1.475(10) yes
C29 H292 0.970 no
C29 H291 0.963 no
C30 O31 1.411(8) yes
C30 H302 0.975 no
C30 H301 0.960 no
O31 C32 1.414(7) yes
C32 C33 1.489(9) yes
C32 H321 0.988 no
C32 H322 0.985 no
C33 O34 1.403(7) yes
C33 H332 0.975 no
C33 H331 0.982 no
O34 C35 1.418(7) yes
C35 C36 1.506(9) yes
C35 H352 0.969 no
C35 H351 0.993 no
C36 O37 1.416(7) yes
C36 H362 0.975 no
C36 H361 0.973 no
O37 C38 1.424(7) yes
C38 C39 1.482(9) yes
C38 H382 0.970 no
C38 H381 0.979 no
C39 O40 1.435(7) yes
C39 H391 0.967 no
C39 H392 0.963 no
O40 C41 1.380(7) yes
C41 C42 1.395(8) yes
C41 C46 1.369(8) yes
C42 C43 1.378(8) yes
C42 H421 0.929 no
C43 C44 1.384(8) yes
C43 H431 0.921 no
C44 C45 1.390(8) yes
C45 C46 1.399(8) yes
C45 H451 0.919 no
C46 H461 0.942 no
C47 C48 1.375(9) yes
C47 H471 0.935 no
C48 H481 0.926 no
C49 N50 1.329(7) yes
C49 H491 0.939 no
N50 C51 1.331(7) yes
C51 H511 0.932 no

loop_
_geom_hbond_atom_site_label_D
_geom_hbond_atom_site_label_H
_geom_hbond_atom_site_label_A
_geom_hbond_site_symmetry_A
_geom_hbond_angle_DHA
_geom_hbond_distance_DH
_geom_hbond_distance_HA
_geom_hbond_distance_DA
_geom_hbond_publ_flag
C7 H72 O37 2_656 129 0.98 2.60 3.304(9) yes
C7 H71 O31 2_656 159 0.98 2.52 3.456(9) yes
C22 H222 N9 1_565 139 0.98 2.54 3.339(9) yes
C42 H421 N50 1_556 127 0.93 2.59 3.240(9) yes
C46 H461 O34 2_556 146 0.94 2.34 3.167(9) yes
